data_2204616
loop_
_publ_author_name
'G. Usha'
'S. Selvanayagam'
'D. Velmurugan'
'K. Ravikumar'
'N. Senthil Kumar'
'A. Raghavan'
'A. Sultan Nasar'

_publ_section_title
'[<i>N,N</i>'-Bis(1-{[2-oxido-4-(2-hydroxyethoxy)phenyl]methyl}ethylidene)ethane-1,2-diamine]copper(II)'
_journal_issue 12
_journal_name_full 'Acta Crystallographica Section E'
_journal_page_first m1772
_journal_page_last m1774
_journal_paper_doi 10.1107/S1600536804027692
_journal_volume 60
_journal_year 2004
_chemical_formula_iupac '[Cu (C22 H26 N2 O6)]'
_chemical_formula_moiety 'C22 H26 Cu N2 O6'
_chemical_formula_sum 'C22 H26 Cu N2 O6'
_chemical_formula_weight 477.99
_chemical_name_systematic
;
[N,N'-Bis(1-{[2-oxido-4-(2-hydroxyethoxy)phenyl]methyl}ethylidene)ethane-
1,2-diamine]copper(II)
;
_space_group_IT_number 14
_symmetry_cell_setting monoclinic
_symmetry_space_group_name_Hall '-P 2ybc'
_symmetry_space_group_name_H-M 'P 1 21/c 1'
_atom_sites_solution_hydrogens geom
_atom_sites_solution_primary direct
_atom_sites_solution_secondary difmap
_audit_creation_method SHELXL-97
_cell_angle_alpha 90.00
_cell_angle_beta 101.4510(10)
_cell_angle_gamma 90.00
_cell_formula_units_Z 4
_cell_length_a 11.8535(7)
_cell_length_b 8.6424(5)
_cell_length_c 21.0047(13)
_cell_measurement_reflns_used 4421
_cell_measurement_temperature 293(2)
_cell_measurement_theta_max 27.22
_cell_measurement_theta_min 2.36
_cell_volume 2108.9(2)
_computing_cell_refinement 'SAINT (Bruker, 2001)'
_computing_data_collection 'SMART (Bruker, 2001)'
_computing_data_reduction SAINT
_computing_molecular_graphics
;
ORTEP-3 (Farrugia, 1997) and PLATON (Spek, 2003)
;
_computing_publication_material 'SHELXL97 and PARST (Nardelli, 1995)'
_computing_structure_refinement 'SHELXL97 (Sheldrick, 1997)'
_computing_structure_solution 'SHELXS97 (Sheldrick, 1997)'
_diffrn_ambient_temperature 293(2)
_diffrn_measured_fraction_theta_full 0.910
_diffrn_measured_fraction_theta_max 0.910
_diffrn_measurement_device 'Bruker SMART APEX'
_diffrn_measurement_device_type 'CCD Aread Detector'
_diffrn_measurement_method \w
_diffrn_radiation_monochromator graphite
_diffrn_radiation_source 'fine-focus sealed tube'
_diffrn_radiation_type MoK\a
_diffrn_radiation_wavelength 0.71073
_diffrn_reflns_av_R_equivalents 0.0262
_diffrn_reflns_av_sigmaI/netI 0.0316
_diffrn_reflns_limit_h_max 15
_diffrn_reflns_limit_h_min -15
_diffrn_reflns_limit_k_max 10
_diffrn_reflns_limit_k_min -11
_diffrn_reflns_limit_l_max 18
_diffrn_reflns_limit_l_min -27
_diffrn_reflns_number 12545
_diffrn_reflns_theta_full 27.99
_diffrn_reflns_theta_max 27.99
_diffrn_reflns_theta_min 1.75
_diffrn_standards_decay_% 0
_diffrn_standards_number 0
_exptl_absorpt_coefficient_mu 1.078
_exptl_absorpt_correction_type none
_exptl_crystal_colour red
_exptl_crystal_density_diffrn 1.505
_exptl_crystal_density_meas ?
_exptl_crystal_density_method 'not measured'
_exptl_crystal_description block
_exptl_crystal_F_000 996
_exptl_crystal_size_max 0.24
_exptl_crystal_size_mid 0.20
_exptl_crystal_size_min 0.16
_refine_diff_density_max 0.355
_refine_diff_density_min -0.311
_refine_ls_extinction_method none
_refine_ls_goodness_of_fit_ref 1.035
_refine_ls_hydrogen_treatment constr
_refine_ls_matrix_type full
_refine_ls_number_parameters 284
_refine_ls_number_reflns 4633
_refine_ls_number_restraints 0
_refine_ls_restrained_S_all 1.035
_refine_ls_R_factor_all 0.0472
_refine_ls_R_factor_gt 0.0379
_refine_ls_shift/su_max 0.000
_refine_ls_shift/su_mean 0.000
_refine_ls_structure_factor_coef Fsqd
_refine_ls_weighting_details 'calc w = 1/[\s^2^(Fo^2^)+(0.0651P)^2^+0.3364P] where P = (Fo^2^+2Fc^2^)/3'
_refine_ls_weighting_scheme calc
_refine_ls_wR_factor_gt 0.1018
_refine_ls_wR_factor_ref 0.1076
_reflns_number_gt 3861
_reflns_number_total 4633
_reflns_threshold_expression I>2\s(I)
_cod_data_source_file bt6558.cif
_cod_data_source_block I
_cod_depositor_comments
;
The following automatic conversions were performed:

'_exptl_crystal_density_meas' value 'none' was changed to '?' - the
value is perceived as not measured.

Automatic conversion script
Id: cif_fix_values 3008 2015-01-20 13:52:24Z robertas 
;
_cod_original_sg_symbol_H-M 'P 21/c'
_cod_database_code 2204616
_cod_database_fobs_code 2204616

loop_
_symmetry_equiv_pos_as_xyz
'x, y, z'
'-x, y+1/2, -z+1/2'
'-x, -y, -z'
'x, -y-1/2, z-1/2'

loop_
_atom_site_label
_atom_site_fract_x
_atom_site_fract_y
_atom_site_fract_z
_atom_site_U_iso_or_equiv
_atom_site_adp_type
_atom_site_calc_flag
_atom_site_refinement_flags
_atom_site_occupancy
_atom_site_type_symbol
Cu1 0.66442(2) 0.90832(3) 0.012539(13) 0.02912(10) Uani d . 1 Cu
O3 0.59352(13) 0.78568(18) 0.06756(7) 0.0356(4) Uani d . 1 O
N2 0.74827(16) 1.0227(2) -0.04260(9) 0.0337(4) Uani d . 1 N
O2 0.32000(14) 0.4692(2) 0.14096(8) 0.0428(4) Uani d . 1 O
O6 1.24551(14) 1.1275(2) 0.34100(8) 0.0407(4) Uani d . 1 O
H6 1.2865 1.1709 0.3719 0.061 Uiso calc R 1 H
O5 1.06829(13) 1.20756(19) 0.23378(8) 0.0414(4) Uani d . 1 O
N1 0.55310(15) 0.8545(2) -0.06422(9) 0.0302(4) Uani d . 1 N
C6 0.43390(17) 0.6888(2) -0.01277(11) 0.0294(4) Uani d . 1 C
C15 0.89045(18) 1.1376(3) 0.04227(11) 0.0325(5) Uani d . 1 C
O4 0.76989(14) 0.9605(2) 0.08786(8) 0.0467(4) Uani d . 1 O
C9 0.46362(17) 0.7639(2) -0.06943(11) 0.0292(4) Uani d . 1 C
C19 0.91626(19) 1.0816(3) 0.15816(12) 0.0368(5) Uani d . 1 C
H19 0.8943 1.0269 0.1918 0.044 Uiso calc R 1 H
C7 0.49759(17) 0.7058(2) 0.05142(11) 0.0287(4) Uani d . 1 C
O1 0.34704(17) 0.2430(2) 0.24268(9) 0.0532(5) Uani d . 1 O
H1 0.3120 0.1889 0.2643 0.080 Uiso calc R 1 H
C1 0.3189(2) 0.3999(3) 0.24973(12) 0.0416(6) Uani d . 1 C
H1A 0.3442 0.4315 0.2946 0.050 Uiso calc R 1 H
H1B 0.2362 0.4136 0.2380 0.050 Uiso calc R 1 H
C20 0.85558(18) 1.0586(2) 0.09422(12) 0.0333(5) Uani d . 1 C
C8 0.45888(18) 0.6341(2) 0.10316(11) 0.0327(5) Uani d . 1 C
H8 0.4999 0.6483 0.1453 0.039 Uiso calc R 1 H
C21 1.0517(2) 1.1002(3) 0.28285(13) 0.0453(6) Uani d . 1 C
H21A 1.0699 0.9962 0.2707 0.054 Uiso calc R 1 H
H21B 0.9720 1.1020 0.2877 0.054 Uiso calc R 1 H
C2 0.3765(2) 0.4966(3) 0.20676(11) 0.0437(6) Uani d . 1 C
H2A 0.3712 0.6052 0.2174 0.052 Uiso calc R 1 H
H2B 0.4573 0.4690 0.2127 0.052 Uiso calc R 1 H
C3 0.36158(18) 0.5431(2) 0.09285(11) 0.0328(5) Uani d . 1 C
C18 1.00704(18) 1.1827(2) 0.17217(12) 0.0342(5) Uani d . 1 C
C17 1.0401(2) 1.2659(3) 0.12217(12) 0.0412(6) Uani d . 1 C
H17 1.1002 1.3367 0.1312 0.049 Uiso calc R 1 H
C11 0.5761(2) 0.9410(3) -0.12052(11) 0.0358(5) Uani d . 1 C
H11A 0.5297 1.0343 -0.1264 0.043 Uiso calc R 1 H
H11B 0.5548 0.8784 -0.1594 0.043 Uiso calc R 1 H
C16 0.9836(2) 1.2425(3) 0.05989(12) 0.0409(6) Uani d . 1 C
H16 1.0073 1.2983 0.0271 0.049 Uiso calc R 1 H
C5 0.33464(18) 0.5934(3) -0.02053(12) 0.0364(5) Uani d . 1 C
H5 0.2913 0.5792 -0.0621 0.044 Uiso calc R 1 H
C14 0.8947(2) 1.1811(3) -0.07770(12) 0.0481(6) Uani d . 1 C
H14A 0.8950 1.1072 -0.1118 0.072 Uiso calc R 1 H
H14B 0.9723 1.2103 -0.0590 0.072 Uiso calc R 1 H
H14C 0.8520 1.2711 -0.0952 0.072 Uiso calc R 1 H
C4 0.29978(18) 0.5216(3) 0.03012(12) 0.0374(5) Uani d . 1 C
H4 0.2349 0.4585 0.0226 0.045 Uiso calc R 1 H
C12 0.7020(2) 0.9836(3) -0.11093(11) 0.0431(6) Uani d . 1 C
H12A 0.7448 0.8975 -0.1238 0.052 Uiso calc R 1 H
H12B 0.7110 1.0714 -0.1382 0.052 Uiso calc R 1 H
C13 0.83895(18) 1.1099(3) -0.02585(12) 0.0330(5) Uani d . 1 C
C10 0.3866(2) 0.7380(3) -0.13453(12) 0.0435(6) Uani d . 1 C
H10A 0.3196 0.8023 -0.1384 0.065 Uiso calc R 1 H
H10B 0.3637 0.6313 -0.1385 0.065 Uiso calc R 1 H
H10C 0.4274 0.7637 -0.1683 0.065 Uiso calc R 1 H
C22 1.1289(2) 1.1452(3) 0.34539(12) 0.0429(6) Uani d . 1 C
H22A 1.1145 1.2521 0.3554 0.052 Uiso calc R 1 H
H22B 1.1124 1.0810 0.3803 0.052 Uiso calc R 1 H

loop_
_atom_site_aniso_label
_atom_site_aniso_U_11
_atom_site_aniso_U_22
_atom_site_aniso_U_33
_atom_site_aniso_U_12
_atom_site_aniso_U_13
_atom_site_aniso_U_23
Cu1 0.02965(16) 0.03492(16) 0.02126(17) -0.00151(9) 0.00140(12) 0.00043(10)
O3 0.0348(8) 0.0447(9) 0.0238(8) -0.0117(6) -0.0024(7) 0.0031(7)
N2 0.0358(9) 0.0421(10) 0.0232(10) 0.0011(8) 0.0056(8) 0.0009(8)
O2 0.0404(9) 0.0591(10) 0.0275(9) -0.0199(8) 0.0036(8) -0.0032(8)
O6 0.0370(8) 0.0518(10) 0.0294(10) -0.0025(7) -0.0027(7) -0.0016(7)
O5 0.0391(8) 0.0478(9) 0.0322(10) -0.0137(7) -0.0050(8) 0.0038(7)
N1 0.0342(9) 0.0330(9) 0.0215(10) 0.0041(7) 0.0009(8) -0.0022(7)
C6 0.0308(10) 0.0289(10) 0.0254(12) 0.0029(8) -0.0015(9) -0.0043(8)
C15 0.0293(10) 0.0377(11) 0.0295(13) 0.0025(8) 0.0031(10) 0.0031(9)
O4 0.0423(9) 0.0662(11) 0.0272(10) -0.0244(8) -0.0035(8) 0.0082(8)
C9 0.0312(10) 0.0302(10) 0.0230(11) 0.0072(8) -0.0026(9) -0.0036(8)
C19 0.0313(11) 0.0484(13) 0.0293(13) -0.0075(9) 0.0030(10) 0.0034(10)
C7 0.0278(9) 0.0297(10) 0.0268(12) 0.0015(7) 0.0009(9) -0.0015(8)
O1 0.0689(13) 0.0542(11) 0.0426(12) -0.0006(9) 0.0263(10) -0.0005(9)
C1 0.0419(13) 0.0554(15) 0.0292(14) -0.0126(10) 0.0113(11) -0.0103(11)
C20 0.0287(10) 0.0398(12) 0.0302(13) -0.0030(8) 0.0029(10) 0.0019(9)
C8 0.0319(11) 0.0374(11) 0.0257(12) -0.0031(8) -0.0019(9) -0.0032(9)
C21 0.0421(13) 0.0551(15) 0.0339(15) -0.0160(10) -0.0037(12) 0.0058(11)
C2 0.0445(13) 0.0553(15) 0.0317(14) -0.0175(11) 0.0089(11) -0.0088(11)
C3 0.0299(10) 0.0369(11) 0.0309(13) -0.0023(8) 0.0045(10) -0.0031(9)
C18 0.0293(10) 0.0374(11) 0.0334(13) -0.0018(8) -0.0003(10) 0.0007(10)
C17 0.0363(12) 0.0424(13) 0.0422(16) -0.0108(9) 0.0010(11) 0.0047(11)
C11 0.0445(13) 0.0405(12) 0.0202(12) 0.0009(9) 0.0009(10) 0.0004(9)
C16 0.0398(12) 0.0450(13) 0.0374(15) -0.0070(10) 0.0065(11) 0.0095(11)
C5 0.0314(11) 0.0448(13) 0.0280(14) 0.0000(9) -0.0059(10) -0.0067(10)
C14 0.0475(14) 0.0653(17) 0.0341(15) -0.0074(12) 0.0144(12) 0.0046(12)
C4 0.0301(11) 0.0452(12) 0.0344(14) -0.0082(9) 0.0008(10) -0.0065(10)
C12 0.0455(13) 0.0608(15) 0.0230(13) -0.0022(11) 0.0071(11) -0.0007(11)
C13 0.0333(11) 0.0371(11) 0.0305(13) 0.0048(8) 0.0109(10) 0.0041(9)
C10 0.0455(13) 0.0504(14) 0.0284(14) -0.0070(10) -0.0078(11) 0.0034(11)
C22 0.0388(12) 0.0561(14) 0.0313(14) -0.0096(10) 0.0005(11) -0.0003(11)

loop_
_atom_type_symbol
_atom_type_description
_atom_type_scat_dispersion_real
_atom_type_scat_dispersion_imag
_atom_type_scat_source
C C 0.0033 0.0016 'International Tables Vol C Tables 4.2.6.8 and 6.1.1.4'
H H 0.0000 0.0000 'International Tables Vol C Tables 4.2.6.8 and 6.1.1.4'
N N 0.0061 0.0033 'International Tables Vol C Tables 4.2.6.8 and 6.1.1.4'
O O 0.0106 0.0060 'International Tables Vol C Tables 4.2.6.8 and 6.1.1.4'
Cu Cu 0.3201 1.2651 'International Tables Vol C Tables 4.2.6.8 and 6.1.1.4'

loop_
_geom_angle_atom_site_label_1
_geom_angle_atom_site_label_2
_geom_angle_atom_site_label_3
_geom_angle
_geom_angle_publ_flag
O4 Cu1 O3 85.50(10) y
O4 Cu1 N1 178.80(10) y
O3 Cu1 N1 93.60(10) y
O4 Cu1 N2 92.70(10) y
O3 Cu1 N2 175.20(10) y
N1 Cu1 N2 88.30(10) y
C7 O3 Cu1 127.22(14) ?
C13 N2 C12 121.65(19) ?
C13 N2 Cu1 128.80(16) ?
C12 N2 Cu1 109.23(14) ?
C3 O2 C2 117.92(17) ?
C22 O6 H6 109.5 ?
C18 O5 C21 117.17(17) ?
C9 N1 C11 121.01(19) ?
C9 N1 Cu1 128.68(16) ?
C11 N1 Cu1 110.18(14) ?
C7 C6 C5 116.3(2) ?
C7 C6 C9 124.13(19) ?
C5 C6 C9 119.6(2) ?
C20 C15 C16 116.0(2) ?
C20 C15 C13 123.2(2) ?
C16 C15 C13 120.8(2) ?
C20 O4 Cu1 128.21(16) ?
N1 C9 C6 121.5(2) ?
N1 C9 C10 120.2(2) ?
C6 C9 C10 118.33(19) ?
C18 C19 C20 121.7(2) ?
C18 C19 H19 119.1 ?
C20 C19 H19 119.1 ?
O3 C7 C8 115.49(19) ?
O3 C7 C6 124.7(2) ?
C8 C7 C6 119.77(19) ?
C1 O1 H1 109.5 ?
O1 C1 C2 109.2(2) ?
O1 C1 H1A 109.8 ?
C2 C1 H1A 109.8 ?
O1 C1 H1B 109.8 ?
C2 C1 H1B 109.8 ?
H1A C1 H1B 108.3 ?
O4 C20 C19 115.4(2) ?
O4 C20 C15 124.9(2) ?
C19 C20 C15 119.7(2) ?
C3 C8 C7 121.5(2) ?
C3 C8 H8 119.3 ?
C7 C8 H8 119.3 ?
O5 C21 C22 108.45(19) ?
O5 C21 H21A 110.0 ?
C22 C21 H21A 110.0 ?
O5 C21 H21B 110.0 ?
C22 C21 H21B 110.0 ?
H21A C21 H21B 108.4 ?
O2 C2 C1 108.00(18) ?
O2 C2 H2A 110.1 ?
C1 C2 H2A 110.1 ?
O2 C2 H2B 110.1 ?
C1 C2 H2B 110.1 ?
H2A C2 H2B 108.4 ?
O2 C3 C8 124.3(2) ?
O2 C3 C4 116.07(19) ?
C8 C3 C4 119.6(2) ?
O5 C18 C19 123.3(2) ?
O5 C18 C17 117.16(19) ?
C19 C18 C17 119.6(2) ?
C16 C17 C18 119.4(2) ?
C16 C17 H17 120.3 ?
C18 C17 H17 120.3 ?
N1 C11 C12 110.67(19) ?
N1 C11 H11A 109.5 ?
C12 C11 H11A 109.5 ?
N1 C11 H11B 109.5 ?
C12 C11 H11B 109.5 ?
H11A C11 H11B 108.1 ?
C17 C16 C15 123.7(2) ?
C17 C16 H16 118.2 ?
C15 C16 H16 118.2 ?
C4 C5 C6 123.2(2) ?
C4 C5 H5 118.4 ?
C6 C5 H5 118.4 ?
C13 C14 H14A 109.5 ?
C13 C14 H14B 109.5 ?
H14A C14 H14B 109.5 ?
C13 C14 H14C 109.5 ?
H14A C14 H14C 109.5 ?
H14B C14 H14C 109.5 ?
C5 C4 C3 119.7(2) ?
C5 C4 H4 120.2 ?
C3 C4 H4 120.2 ?
N2 C12 C11 110.70(18) ?
N2 C12 H12A 109.5 ?
C11 C12 H12A 109.5 ?
N2 C12 H12B 109.5 ?
C11 C12 H12B 109.5 ?
H12A C12 H12B 108.1 ?
N2 C13 C15 121.5(2) ?
N2 C13 C14 119.7(2) ?
C15 C13 C14 118.8(2) ?
C9 C10 H10A 109.5 ?
C9 C10 H10B 109.5 ?
H10A C10 H10B 109.5 ?
C9 C10 H10C 109.5 ?
H10A C10 H10C 109.5 ?
H10B C10 H10C 109.5 ?
O6 C22 C21 110.5(2) ?
O6 C22 H22A 109.5 ?
C21 C22 H22A 109.5 ?
O6 C22 H22B 109.5 ?
C21 C22 H22B 109.5 ?
H22A C22 H22B 108.1 ?

loop_
_geom_bond_atom_site_label_1
_geom_bond_atom_site_label_2
_geom_bond_distance
_geom_bond_publ_flag
Cu1 O4 1.867(2) y
Cu1 O3 1.885(2) y
Cu1 N1 1.927(2) y
Cu1 N2 1.940(2) y
O3 C7 1.316(2) y
N2 C13 1.302(3) y
N2 C12 1.471(3) y
O2 C3 1.368(3) y
O2 C2 1.431(3) y
O6 C22 1.411(3) y
O6 H6 0.8200 ?
O5 C18 1.369(3) y
O5 C21 1.429(3) y
N1 C9 1.306(3) y
N1 C11 1.469(3) y
C6 C7 1.416(3) ?
C6 C5 1.419(3) ?
C6 C9 1.459(3) ?
C15 C20 1.417(3) ?
C15 C16 1.420(3) ?
C15 C13 1.460(3) ?
O4 C20 1.309(3) y
C9 C10 1.502(3) ?
C19 C18 1.372(3) ?
C19 C20 1.406(3) ?
C19 H19 0.9300 ?
C7 C8 1.405(3) ?
O1 C1 1.410(3) y
O1 H1 0.8200 ?
C1 C2 1.492(3) ?
C1 H1A 0.9700 ?
C1 H1B 0.9700 ?
C8 C3 1.377(3) ?
C8 H8 0.9300 ?
C21 C22 1.496(3) ?
C21 H21A 0.9700 ?
C21 H21B 0.9700 ?
C2 H2A 0.9700 ?
C2 H2B 0.9700 ?
C3 C4 1.387(3) ?
C18 C17 1.391(3) ?
C17 C16 1.361(3) ?
C17 H17 0.9300 ?
C11 C12 1.511(3) ?
C11 H11A 0.9700 ?
C11 H11B 0.9700 ?
C16 H16 0.9300 ?
C5 C4 1.365(3) ?
C5 H5 0.9300 ?
C14 C13 1.512(3) ?
C14 H14A 0.9600 ?
C14 H14B 0.9600 ?
C14 H14C 0.9600 ?
C4 H4 0.9300 ?
C12 H12A 0.9700 ?
C12 H12B 0.9700 ?
C10 H10A 0.9600 ?
C10 H10B 0.9600 ?
C10 H10C 0.9600 ?
C22 H22A 0.9700 ?
C22 H22B 0.9700 ?

loop_
_geom_hbond_atom_site_label_D
_geom_hbond_atom_site_label_H
_geom_hbond_atom_site_label_A
_geom_hbond_site_symmetry_A
_geom_hbond_distance_DH
_geom_hbond_distance_HA
_geom_hbond_distance_DA
_geom_hbond_angle_DHA
C11 H11B O1 3_665 0.97 2.52 3.297(3) 138
O1 H1 O6 1_445 0.82 2.00 2.775(2) 157
O6 H6 O3 2_755 0.82 1.98 2.783(2) 168
C22 H22A O4 2_755 0.97 2.43 3.188(3) 135

loop_
_geom_torsion_atom_site_label_1
_geom_torsion_atom_site_label_2
_geom_torsion_atom_site_label_3
_geom_torsion_atom_site_label_4
_geom_torsion
_geom_torsion_publ_flag
O4 Cu1 O3 C7 175.98(18) ?
N1 Cu1 O3 C7 -3.31(18) ?
O4 Cu1 N2 C13 -4.7(2) ?
N1 Cu1 N2 C13 174.6(2) ?
O4 Cu1 N2 C12 168.68(16) ?
N1 Cu1 N2 C12 -11.96(15) ?
O3 Cu1 N1 C9 0.24(18) ?
N2 Cu1 N1 C9 175.83(18) ?
O3 Cu1 N1 C11 176.09(14) ?
N2 Cu1 N1 C11 -8.33(14) ?
O3 Cu1 O4 C20 -176.2(2) ?
N2 Cu1 O4 C20 8.2(2) ?
C11 N1 C9 C6 -174.21(17) ?
Cu1 N1 C9 C6 1.2(3) ?
C11 N1 C9 C10 4.2(3) ?
Cu1 N1 C9 C10 179.64(15) ?
C7 C6 C9 N1 -0.3(3) ?
C5 C6 C9 N1 178.83(19) ?
C7 C6 C9 C10 -178.7(2) ?
C5 C6 C9 C10 0.4(3) ?
Cu1 O3 C7 C8 -175.07(14) ?
Cu1 O3 C7 C6 5.0(3) ?
C5 C6 C7 O3 177.90(19) ?
C9 C6 C7 O3 -2.9(3) ?
C5 C6 C7 C8 -2.1(3) ?
C9 C6 C7 C8 177.11(18) ?
Cu1 O4 C20 C19 176.01(16) ?
Cu1 O4 C20 C15 -5.1(3) ?
C18 C19 C20 O4 -179.1(2) ?
C18 C19 C20 C15 2.0(3) ?
C16 C15 C20 O4 178.2(2) ?
C13 C15 C20 O4 -4.5(4) ?
C16 C15 C20 C19 -2.9(3) ?
C13 C15 C20 C19 174.3(2) ?
O3 C7 C8 C3 -178.01(19) ?
C6 C7 C8 C3 1.9(3) ?
C18 O5 C21 C22 178.13(19) ?
C3 O2 C2 C1 -178.0(2) ?
O1 C1 C2 O2 71.4(3) y
C2 O2 C3 C8 4.5(3) ?
C2 O2 C3 C4 -175.9(2) ?
C7 C8 C3 O2 179.4(2) ?
C7 C8 C3 C4 -0.2(3) ?
C21 O5 C18 C19 13.3(3) ?
C21 O5 C18 C17 -166.9(2) ?
C20 C19 C18 O5 -179.7(2) ?
C20 C19 C18 C17 0.4(3) ?
O5 C18 C17 C16 178.5(2) ?
C19 C18 C17 C16 -1.7(3) ?
C9 N1 C11 C12 -157.3(2) ?
Cu1 N1 C11 C12 26.5(2) ?
C18 C17 C16 C15 0.6(4) ?
C20 C15 C16 C17 1.7(3) ?
C13 C15 C16 C17 -175.6(2) ?
C7 C6 C5 C4 0.5(3) ?
C9 C6 C5 C4 -178.7(2) ?
C6 C5 C4 C3 1.3(3) ?
O2 C3 C4 C5 179.0(2) ?
C8 C3 C4 C5 -1.4(3) ?
C13 N2 C12 C11 -156.8(2) ?
Cu1 N2 C12 C11 29.3(2) ?
N1 C11 C12 N2 -36.9(3) y
C12 N2 C13 C15 -174.7(2) ?
Cu1 N2 C13 C15 -2.0(3) ?
C12 N2 C13 C14 3.7(3) ?
Cu1 N2 C13 C14 176.38(16) ?
C20 C15 C13 N2 8.0(3) ?
C16 C15 C13 N2 -174.9(2) ?
C20 C15 C13 C14 -170.4(2) ?
C16 C15 C13 C14 6.7(3) ?
O5 C21 C22 O6 -65.8(3) y
